data_1100450
loop_
_publ_author_name
'Unverzagt, Markus'
'Subramanian, Govindan'
'Hofmann, Matthias'
'von Ragu\'e Schleyer, Paul'
'Berger, Stefan'
'Harms, Klaus'
'Massa, Werner'
'Berndt, Armin'

_publ_section_title
;
 Carbene Analogues of Boron Stabilized by Neighboring B--B Moieties:
 Doubly Aromatic Bishomotriboriranides
;
_journal_coden_ASTM ACIEAY
_journal_issue 1314
_journal_name_full
;
 Angewandte Chemie, International Edition in English
;
_journal_page_first 1469
_journal_page_last 1472
_journal_paper_doi 10.1002/anie.199714691
_journal_volume 36
_journal_year 1997
_chemical_formula_sum 'C44 H80 B3 Li O4 Si2'
_space_group_IT_number 19
_symmetry_cell_setting orthorhombic
_symmetry_Int_Tables_number 19
_symmetry_space_group_name_Hall 'P 2ac 2ab'
_symmetry_space_group_name_H-M 'P 21 21 21'
_cell_angle_alpha 90
_cell_angle_beta 90
_cell_angle_gamma 90
_cell_formula_units_Z 4
_cell_length_a 11.7956(10)
_cell_length_b 19.3126(10)
_cell_length_c 21.937(5)
_cod_original_formula_sum 'C44 H80 B3 Li1 O4 Si2'
_cod_database_code 1100450

loop_
_symmetry_equiv_pos_site_id
_symmetry_equiv_pos_as_xyz
1 x,y,z
2 1/2-x,-y,1/2+z
3 1/2+x,1/2-y,-z
4 -x,1/2+y,1/2-z

loop_
_atom_site_label
_atom_site_type_symbol
_atom_site_fract_x
_atom_site_fract_y
_atom_site_fract_z
B1 B 0.7872(7) 0.4762(5) 0.1290(4)
B2 B 0.6688(8) 0.4334(4) 0.1184(4)
B3 B 0.6756(7) 0.5185(5) 0.1017(4)
C1 C 0.7917(6) 0.3983(4) 0.1398(4)
H1 H 0.82960 0.37330 0.10610
C2 C 0.8068(6) 0.5521(4) 0.1094(3)
H2 H 0.84670 0.55490 0.06970
C3 C 0.5607(6) 0.3879(4) 0.1061(4)
C4 C 0.5481(8) 0.3557(4) 0.0487(5)
C5 C 0.458(1) 0.3105(5) 0.0365(7)
C6 C 0.3807(11) 0.2988(5) 0.0818(9)
H3 H 0.31880 0.26950 0.07360
C7 C 0.3895(9) 0.3274(5) 0.1375(8)
C8 C 0.4805(7) 0.3722(5) 0.1508(5)
C9 C 0.6392(9) 0.3658(5) 0.0003(5)
H4 H 0.69080 0.40210 0.01310
H5 H 0.60390 0.37870 -0.03800
H6 H 0.68100 0.32290 -0.00500
C10 C 0.4460(11) 0.2740(5) -0.0250(6)
H7 H 0.41440 0.30590 -0.05460
H8 H 0.39600 0.23440 -0.02070
H9 H 0.51990 0.25850 -0.03880
C11 C 0.303(1) 0.3087(6) 0.1874(8)
H10 H 0.34260 0.29900 0.22520
H11 H 0.26040 0.26810 0.17500
H12 H 0.25130 0.34720 0.19350
C12 C 0.4912(9) 0.4038(6) 0.2144(5)
H13 H 0.53320 0.37250 0.24060
H14 H 0.41620 0.41130 0.23130
H15 H 0.53100 0.44770 0.21170
C13 C 0.5776(6) 0.5643(4) 0.0744(3)
C14 C 0.4923(6) 0.5945(4) 0.1108(4)
C15 C 0.4136(6) 0.6396(4) 0.0858(4)
C16 C 0.4191(7) 0.6557(4) 0.0250(5)
H16 H 0.36460 0.68570 0.00840
C17 C 0.5017(8) 0.6293(4) -0.0125(4)
C18 C 0.5807(7) 0.5833(4) 0.0127(3)
C19 C 0.4898(8) 0.5816(5) 0.1805(4)
H17 H 0.55730 0.55630 0.19250
H18 H 0.42300 0.55470 0.19080
H19 H 0.48740 0.62560 0.20170
C20 C 0.3218(8) 0.6741(5) 0.1244(5)
H20 H 0.27860 0.63890 0.14570
H21 H 0.27170 0.70060 0.09820
H22 H 0.35700 0.70480 0.15390
C21 C 0.5065(10) 0.6515(5) -0.0782(4)
H23 H 0.52130 0.61150 -0.10370
H24 H 0.56660 0.68520 -0.08350
H25 H 0.43460 0.67200 -0.08970
C22 C 0.6717(8) 0.5564(4) -0.0277(4)
H26 H 0.70810 0.51700 -0.00840
H27 H 0.72740 0.59250 -0.03480
H28 H 0.63910 0.54210 -0.06630
Si1 Si 0.83750(19) 0.62703(12) 0.15743(12)
C23 C 0.7601(9) 0.7061(5) 0.1303(6)
H29 H 0.78820 0.71930 0.09040
H30 H 0.77230 0.74380 0.15870
H31 H 0.67960 0.69620 0.12760
C24 C 0.9943(7) 0.6490(5) 0.1563(5)
H32 H 1.03780 0.60750 0.14730
H33 H 1.01670 0.66700 0.19580
H34 H 1.00870 0.68360 0.12520
C25 C 0.7940(9) 0.6144(6) 0.2382(4)
H35 H 0.71200 0.61680 0.24120
H36 H 0.82750 0.65030 0.26330
H37 H 0.81970 0.56940 0.25220
Si2 Si 0.8192(2) 0.35847(13) 0.21390(12)
C26 C 0.9672(11) 0.3309(7) 0.2190(7)
H38 H 0.97350 0.28290 0.20630
H39 H 0.99320 0.33540 0.26080
H40 H 1.01350 0.35960 0.19270
C27 C 0.7410(12) 0.2762(6) 0.2249(6)
H41 H 0.68180 0.27230 0.19440
H42 H 0.70720 0.27560 0.26530
H43 H 0.79290 0.23750 0.22090
C28 C 0.7846(12) 0.4188(6) 0.2800(5)
H44 H 0.70790 0.41010 0.29400
H45 H 0.79090 0.46650 0.26660
H46 H 0.83740 0.41070 0.31310
Li1 Li 0.6524(11) 0.0184(7) 0.0772(6)
O1 O 0.7892(5) 0.0154(4) 0.1226(3)
C29 C 0.8956(8) 0.0387(6) 0.1011(5)
H47 H 0.88620 0.07730 0.07260
H48 H 0.93620 0.00110 0.08040
C30 C 0.9568(14) 0.0609(12) 0.1555(8)
H49 H 0.96440 0.11140 0.15650
H50 H 1.03260 0.04010 0.15690
C31 C 0.883(2) 0.0350(13) 0.2090(8)
H51 H 0.92820 0.00440 0.23520
H52 H 0.85770 0.07450 0.23350
C32 C 0.7903(12) -0.0006(11) 0.1861(6)
H53 H 0.72020 0.01500 0.20580
H54 H 0.79870 -0.05060 0.19260
O2 O 0.5860(6) -0.0728(3) 0.0808(3)
C33 C 0.64070 -0.13220 0.09150
H55 H 0.63060 -0.14690 0.13390
H56 H 0.72190 -0.12740 0.08300
C34 C 0.57830 -0.19110 0.04160
H57 H 0.60100 -0.18450 -0.00100
H58 H 0.58840 -0.23950 0.05390
C35 C 0.45830 -0.16210 0.05620
H59 H 0.41830 -0.15230 0.01800
H60 H 0.41480 -0.19700 0.07860
C36 C 0.46550 -0.09770 0.09310
H61 H 0.45400 -0.10740 0.13650
H62 H 0.40950 -0.06350 0.07970
C37? C 0.59630 -0.12300 0.12880
H63? H 0.57640 -0.10420 0.16890
H64? H 0.67140 -0.14470 0.13020
C38? C 0.50480 -0.17120 0.10290
H65? H 0.53040 -0.21910 0.10790
H66? H 0.43580 -0.16560 0.12730
C39? C 0.47480 -0.16020 0.03690
H67? H 0.39940 -0.13940 0.03270
H68? H 0.47690 -0.20390 0.01420
C40? C 0.57320 -0.10750 0.01370
H69? H 0.64200 -0.13130 0.00000
H70? H 0.54680 -0.07480 -0.01740
O3 O 0.54880 0.08550 0.11680
C41 C 0.56730 0.15850 0.12150
H71 H 0.57660 0.17100 0.16450
H72 H 0.50060 0.18300 0.10590
C42 C 0.6686(11) 0.1809(5) 0.0871(6)
H73 H 0.67940 0.23040 0.09230
H74 H 0.65820 0.17070 0.04420
H75 H 0.73480 0.15650 0.10210
C43 C 0.4474(9) 0.0654(7) 0.1477(6)
H76 H 0.44160 0.09030 0.18640
H77 H 0.45000 0.01570 0.15660
C44 C 0.3499(10) 0.0804(8) 0.1106(6)
H78 H 0.28960 0.04810 0.12020
H79 H 0.37000 0.07600 0.06790
H80 H 0.32440 0.12730 0.11870
O4 O 0.6742(6) 0.0394(3) -0.0062(3)
C45 C 0.7699(8) 0.0213(5) -0.0447(4)
H81 H 0.80710 -0.02090 -0.03010
H82 H 0.82570 0.05900 -0.04570
C46 C 0.7185(9) 0.0103(7) -0.1062(5)
H83 H 0.76970 0.02700 -0.13820
H84 H 0.70360 -0.03900 -0.11300
C47 C 0.6137(11) 0.0491(9) -0.1069(6)
H85 H 0.62300 0.09180 -0.13050
H86 H 0.55320 0.02160 -0.12560
C48 C 0.5858(12) 0.065(1) -0.0454(7)
H87 H 0.51340 0.04350 -0.03450
H88 H 0.57830 0.11530 -0.04040

loop_
_atom_type_symbol
_atom_type_radius_bond
C 0.68
H 0.23
B 0.83
Li 0.85
O 0.68
Si 1.20
